data_7023813
loop_
_publ_author_name
'Larocque, Timothy G.'
'Badaj, Anna C.'
'Lavoie, Gino G.'

_publ_section_title
;
 Formation of a dicationic ruthenium benzyl complex by halide abstraction
 from a Grubbs-type second-generation benzylidene.
;
_journal_issue 42
_journal_name_full 'Dalton transactions (Cambridge, England : 2003)'
_journal_page_first 14955
_journal_page_last 14958
_journal_paper_doi 10.1039/c3dt52357h
_journal_volume 42
_journal_year 2013
_chemical_formula_moiety 'C40 H49 N7 Ru, C2 Cl6 H2, P2 F12'
_chemical_formula_sum 'C42 H51 Cl6 F12 N7 P2 Ru'
_chemical_formula_weight 1257.61
_chemical_name_systematic
;
 ?
;
_space_group_IT_number 14
_symmetry_cell_setting monoclinic
_symmetry_space_group_name_Hall '-P 2yn'
_symmetry_space_group_name_H-M 'P 1 21/n 1'
_atom_sites_solution_hydrogens geom
_atom_sites_solution_primary direct
_atom_sites_solution_secondary difmap
_audit_creation_method SHELXL-97
_cell_angle_alpha 90.00
_cell_angle_beta 95.168(3)
_cell_angle_gamma 90.00
_cell_formula_units_Z 4
_cell_length_a 16.913(3)
_cell_length_b 15.631(2)
_cell_length_c 20.393(3)
_cell_measurement_reflns_used 48828
_cell_measurement_temperature 150(2)
_cell_measurement_theta_max 27.57
_cell_measurement_theta_min 1.50
_cell_volume 5369.3(14)
_computing_cell_refinement APEX2
_computing_data_collection 'APEX2 (Bruker, 2007)'
_computing_data_reduction 'SAINT (Bruker, 2007)'
_computing_molecular_graphics 'CAMERON (Watkin, Prout & Pearce, 1996)'
_computing_publication_material 'SHELXTL (Sheldrick, 2008)'
_computing_structure_refinement 'SHELXL-97 (Sheldrick, 2008)'
_computing_structure_solution 'SHELXS-97 (Sheldrick, 2008)'
_diffrn_ambient_temperature 150(2)
_diffrn_detector_area_resol_mean 9
_diffrn_measured_fraction_theta_full 0.996
_diffrn_measured_fraction_theta_max 0.996
_diffrn_measurement_device_type 'Bruker Kappa APEX-DUO CCD'
_diffrn_measurement_method '\f and \w scans'
_diffrn_radiation_monochromator 'Bruker Triumph'
_diffrn_radiation_source 'fine-focus sealed tube'
_diffrn_radiation_type MoK\a
_diffrn_radiation_wavelength 0.71073
_diffrn_reflns_av_R_equivalents 0.0488
_diffrn_reflns_av_sigmaI/netI 0.0466
_diffrn_reflns_limit_h_max 21
_diffrn_reflns_limit_h_min -21
_diffrn_reflns_limit_k_max 20
_diffrn_reflns_limit_k_min -20
_diffrn_reflns_limit_l_max 26
_diffrn_reflns_limit_l_min -23
_diffrn_reflns_number 47744
_diffrn_reflns_theta_full 27.57
_diffrn_reflns_theta_max 27.57
_diffrn_reflns_theta_min 1.50
_exptl_absorpt_coefficient_mu 0.730
_exptl_absorpt_correction_T_max 0.7456
_exptl_absorpt_correction_T_min 0.6597
_exptl_absorpt_correction_type multi-scan
_exptl_absorpt_process_details 'SADABS (sheldrick, 1996)'
_exptl_crystal_colour gold
_exptl_crystal_density_diffrn 1.554
_exptl_crystal_density_method 'not measured'
_exptl_crystal_description needle
_exptl_crystal_F_000 2540
_exptl_crystal_size_max 0.230
_exptl_crystal_size_mid 0.110
_exptl_crystal_size_min 0.040
_refine_diff_density_max 1.856
_refine_diff_density_min -1.539
_refine_diff_density_rms 0.104
_refine_ls_extinction_method none
_refine_ls_goodness_of_fit_ref 1.029
_refine_ls_hydrogen_treatment mixed
_refine_ls_matrix_type full
_refine_ls_number_parameters 643
_refine_ls_number_reflns 12360
_refine_ls_number_restraints 0
_refine_ls_restrained_S_all 1.029
_refine_ls_R_factor_all 0.0858
_refine_ls_R_factor_gt 0.0596
_refine_ls_shift/su_max 0.001
_refine_ls_shift/su_mean 0.000
_refine_ls_structure_factor_coef Fsqd
_refine_ls_weighting_details 'calc w=1/[\s^2^(Fo^2^)+(0.0847P)^2^+11.5455P] where P=(Fo^2^+2Fc^2^)/3'
_refine_ls_weighting_scheme calc
_refine_ls_wR_factor_gt 0.1534
_refine_ls_wR_factor_ref 0.1691
_reflns_number_gt 9062
_reflns_number_total 12360
_reflns_threshold_expression >2\s(I)
_cod_data_source_file c3dt52357h.txt
_cod_data_source_block d1397
_cod_depositor_comments
;
The following automatic conversions were performed:

'_symmetry_cell_setting' value 'Monoclinic' changed to 'monoclinic'
according to /home/saulius/struct/CIF-dictionaries/cif_core.dic
dictionary named 'cif_core.dic' version 2.4.2 from 2011-04-26.

Automatic conversion script
Id: cif_fix_values 1891 2012-01-12 08:04:46Z andrius 
;
_cod_original_cell_volume 5369.4(14)
_cod_original_sg_symbol_Hall 'P 2yn'
_cod_original_sg_symbol_H-M 'P 21/n'
_cod_database_code 7023813

loop_
_symmetry_equiv_pos_as_xyz
'x, y, z'
'-x+1/2, y+1/2, -z+1/2'
'-x, -y, -z'
'x-1/2, -y-1/2, z-1/2'

loop_
_atom_site_label
_atom_site_type_symbol
_atom_site_fract_x
_atom_site_fract_y
_atom_site_fract_z
_atom_site_U_iso_or_equiv
_atom_site_adp_type
_atom_site_occupancy
_atom_site_symmetry_multiplicity
_atom_site_calc_flag
_atom_site_refinement_flags
C1 C 0.0798(2) 0.3251(2) 0.13176(18) 0.0241(8) Uani 1 1 d .
C1S C 0.6492(3) -0.0052(3) 0.0785(2) 0.0396(10) Uani 1 1 d .
H1S H 0.6162 0.0384 0.0973 0.048 Uiso 1 1 calc R
C2 C -0.0128(3) 0.2931(3) 0.04965(19) 0.0315(9) Uani 1 1 d .
H2 H -0.0598 0.2743 0.0271 0.038 Uiso 1 1 calc R
C2S C 0.8652(3) 0.6715(4) 0.1965(3) 0.0510(13) Uani 1 1 d .
H2S H 0.8965 0.6955 0.2349 0.061 Uiso 1 1 calc R
C3 C 0.0513(3) 0.3201(3) 0.02274(19) 0.0321(9) Uani 1 1 d .
H3 H 0.0570 0.3243 -0.0221 0.039 Uiso 1 1 calc R
C4 C -0.0474(2) 0.2592(3) 0.16395(19) 0.0282(8) Uani 1 1 d .
C5 C -0.1363(2) 0.2829(3) 0.1522(2) 0.0344(9) Uani 1 1 d .
C6 C -0.1729(3) 0.2977(4) 0.2177(2) 0.0439(11) Uani 1 1 d .
H6A H -0.2268 0.3165 0.2090 0.066 Uiso 1 1 calc R
H6B H -0.1429 0.3406 0.2428 0.066 Uiso 1 1 calc R
H6C H -0.1717 0.2452 0.2423 0.066 Uiso 1 1 calc R
C7 C -0.1834(3) 0.2107(3) 0.1153(2) 0.0434(11) Uani 1 1 d .
H7A H -0.1835 0.1610 0.1429 0.065 Uiso 1 1 calc R
H7B H -0.1591 0.1969 0.0759 0.065 Uiso 1 1 calc R
H7C H -0.2370 0.2292 0.1039 0.065 Uiso 1 1 calc R
C8 C -0.1497(3) 0.3678(3) 0.1134(2) 0.0433(11) Uani 1 1 d .
H8A H -0.1406 0.3586 0.0682 0.065 Uiso 1 1 calc R
H8B H -0.1136 0.4104 0.1321 0.065 Uiso 1 1 calc R
H8C H -0.2033 0.3869 0.1159 0.065 Uiso 1 1 calc R
C9 C -0.0536(3) 0.1502(3) 0.2471(2) 0.0317(9) Uani 1 1 d .
C10 C -0.0630(3) 0.1672(3) 0.3132(2) 0.0347(9) Uani 1 1 d .
C11 C -0.0904(3) 0.1007(3) 0.3510(2) 0.0455(12) Uani 1 1 d .
H11 H -0.0969 0.1106 0.3952 0.055 Uiso 1 1 calc R
C12 C -0.1081(3) 0.0211(4) 0.3247(3) 0.0525(13) Uani 1 1 d .
H12 H -0.1247 -0.0225 0.3513 0.063 Uiso 1 1 calc R
C13 C -0.1011(3) 0.0066(3) 0.2591(3) 0.0485(12) Uani 1 1 d .
H13 H -0.1153 -0.0465 0.2411 0.058 Uiso 1 1 calc R
C14 C -0.0731(3) 0.0700(3) 0.2185(2) 0.0368(10) Uani 1 1 d .
C15 C -0.0608(3) 0.0464(3) 0.1486(2) 0.0431(11) Uani 1 1 d .
H15A H -0.0151 0.0101 0.1482 0.065 Uiso 1 1 calc R
H15B H -0.0528 0.0974 0.1238 0.065 Uiso 1 1 calc R
H15C H -0.1068 0.0167 0.1292 0.065 Uiso 1 1 calc R
C16 C -0.0501(3) 0.2535(3) 0.3449(2) 0.0364(10) Uani 1 1 d .
H16A H -0.1004 0.2806 0.3484 0.055 Uiso 1 1 calc R
H16B H -0.0185 0.2882 0.3185 0.055 Uiso 1 1 calc R
H16C H -0.0230 0.2467 0.3880 0.055 Uiso 1 1 calc R
C17 C 0.1805(2) 0.3881(3) 0.06412(18) 0.0275(8) Uani 1 1 d .
C18 C 0.1785(3) 0.4773(3) 0.0699(2) 0.0327(9) Uani 1 1 d .
C19 C 0.2471(3) 0.5225(3) 0.0604(2) 0.0401(11) Uani 1 1 d .
H19 H 0.2469 0.5818 0.0645 0.048 Uiso 1 1 calc R
C20 C 0.3160(3) 0.4818(3) 0.0450(2) 0.0396(10) Uani 1 1 d .
C21 C 0.3157(3) 0.3943(3) 0.0390(2) 0.0377(10) Uani 1 1 d .
H21 H 0.3616 0.3668 0.0283 0.045 Uiso 1 1 calc R
C22 C 0.2487(3) 0.3453(3) 0.0483(2) 0.0343(9) Uani 1 1 d .
C23 C 0.1029(3) 0.5228(3) 0.0856(3) 0.0456(12) Uani 1 1 d .
H23A H 0.1123 0.5833 0.0881 0.068 Uiso 1 1 calc R
H23B H 0.0874 0.5026 0.1270 0.068 Uiso 1 1 calc R
H23C H 0.0614 0.5111 0.0515 0.068 Uiso 1 1 calc R
C24 C 0.3909(3) 0.5322(4) 0.0364(3) 0.0596(15) Uani 1 1 d .
H24A H 0.4327 0.4936 0.0273 0.089 Uiso 1 1 calc R
H24B H 0.4063 0.5635 0.0760 0.089 Uiso 1 1 calc R
H24C H 0.3811 0.5715 0.0003 0.089 Uiso 1 1 calc R
C25 C 0.2518(3) 0.2492(3) 0.0422(3) 0.0466(12) Uani 1 1 d .
H25A H 0.3016 0.2327 0.0267 0.070 Uiso 1 1 calc R
H25B H 0.2091 0.2301 0.0115 0.070 Uiso 1 1 calc R
H25C H 0.2468 0.2237 0.0844 0.070 Uiso 1 1 calc R
C26 C 0.1255(2) 0.3266(2) 0.19471(18) 0.0234(8) Uani 1 1 d .
C27 C 0.1024(2) 0.3892(2) 0.24547(19) 0.0257(8) Uani 1 1 d .
C28 C 0.0275(2) 0.4243(3) 0.2473(2) 0.0290(8) Uani 1 1 d .
H28 H -0.0116 0.4109 0.2139 0.035 Uiso 1 1 calc R
C29 C 0.0086(3) 0.4790(3) 0.2977(2) 0.0366(10) Uani 1 1 d .
H29 H -0.0425 0.5007 0.2979 0.044 Uiso 1 1 calc R
C30 C 0.0664(3) 0.5008(3) 0.3472(2) 0.0421(11) Uani 1 1 d .
H30 H 0.0543 0.5364 0.3815 0.050 Uiso 1 1 calc R
C31 C 0.1417(3) 0.4691(3) 0.3451(2) 0.0449(12) Uani 1 1 d .
H31 H 0.1810 0.4842 0.3780 0.054 Uiso 1 1 calc R
C32 C 0.1606(3) 0.4147(3) 0.2948(2) 0.0353(10) Uani 1 1 d .
H32 H 0.2124 0.3951 0.2939 0.042 Uiso 1 1 calc R
C33 C 0.2997(3) 0.1704(3) 0.2411(2) 0.0314(9) Uani 1 1 d .
C34 C 0.3844(3) 0.1584(3) 0.2559(3) 0.0437(11) Uani 1 1 d .
H34A H 0.4014 0.1865 0.2966 0.066 Uiso 1 1 calc R
H34B H 0.4121 0.1823 0.2211 0.066 Uiso 1 1 calc R
H34C H 0.3959 0.0984 0.2598 0.066 Uiso 1 1 calc R
C35 C 0.1078(3) -0.0046(3) 0.2674(2) 0.0386(10) Uani 1 1 d .
C36 C 0.1066(4) -0.0926(3) 0.2900(3) 0.0589(16) Uani 1 1 d .
H36A H 0.0601 -0.1019 0.3128 0.088 Uiso 1 1 calc R
H36B H 0.1532 -0.1037 0.3192 0.088 Uiso 1 1 calc R
H36C H 0.1056 -0.1305 0.2529 0.088 Uiso 1 1 calc R
C37 C 0.1368(3) 0.2402(3) 0.3697(2) 0.0329(9) Uani 1 1 d .
C38 C 0.1481(3) 0.2659(4) 0.4383(2) 0.0489(13) Uani 1 1 d .
H38A H 0.1142 0.3136 0.4454 0.073 Uiso 1 1 calc R
H38B H 0.2025 0.2820 0.4490 0.073 Uiso 1 1 calc R
H38C H 0.1351 0.2190 0.4657 0.073 Uiso 1 1 calc R
C39 C 0.1080(3) 0.1167(3) 0.0755(2) 0.0312(9) Uani 1 1 d .
C40 C 0.1054(3) 0.0773(3) 0.0102(2) 0.0440(11) Uani 1 1 d .
H40A H 0.0826 0.1169 -0.0222 0.066 Uiso 1 1 calc R
H40B H 0.0735 0.0265 0.0095 0.066 Uiso 1 1 calc R
H40C H 0.1582 0.0628 0.0005 0.066 Uiso 1 1 calc R
Cl1S Cl 0.71185(8) 0.04509(8) 0.02660(6) 0.0507(3) Uani 1 1 d .
Cl2S Cl 0.58708(8) -0.07940(9) 0.03508(7) 0.0535(3) Uani 1 1 d .
Cl3S Cl 0.70690(9) -0.05601(11) 0.14292(7) 0.0672(4) Uani 1 1 d .
Cl4S Cl 0.93064(8) 0.61087(10) 0.15239(7) 0.0567(3) Uani 1 1 d .
Cl5S Cl 0.79494(14) 0.60322(17) 0.22608(16) 0.1254(10) Uani 1 1 d .
Cl6S Cl 0.8255(2) 0.75595(17) 0.15126(12) 0.1359(12) Uani 1 1 d .
F1 F 0.5129(2) 0.3443(3) 0.0830(3) 0.1118(19) Uani 1 1 d .
F2 F 0.5199(3) 0.2124(6) 0.0408(3) 0.185(4) Uani 1 1 d .
F3 F 0.6250(2) 0.2729(3) 0.0916(2) 0.0859(12) Uani 1 1 d .
F4 F 0.5625(3) 0.1639(3) 0.1410(3) 0.127(2) Uani 1 1 d .
F5 F 0.5566(3) 0.2930(3) 0.17917(19) 0.0934(14) Uani 1 1 d .
F6 F 0.4470(2) 0.2365(3) 0.1216(2) 0.0884(13) Uani 1 1 d .
F7 F 0.1965(2) 0.8907(3) 0.07665(19) 0.0832(12) Uani 1 1 d .
F8 F 0.1560(3) 0.7566(3) 0.0567(2) 0.0932(14) Uani 1 1 d .
F9 F 0.1682(2) 0.8061(2) 0.15827(15) 0.0635(9) Uani 1 1 d .
F10 F 0.0490(3) 0.7778(4) 0.1031(2) 0.118(2) Uani 1 1 d .
F11 F 0.0908(3) 0.9185(3) 0.1248(2) 0.1062(17) Uani 1 1 d .
F12 F 0.0769(2) 0.8671(2) 0.02346(17) 0.0684(10) Uani 1 1 d .
N1 N 0.10856(19) 0.3412(2) 0.07365(15) 0.0261(7) Uani 1 1 d .
N2 N 0.00335(19) 0.2982(2) 0.11812(16) 0.0270(7) Uani 1 1 d .
N3 N -0.0114(2) 0.2095(2) 0.20662(15) 0.0258(7) Uani 1 1 d .
N4 N 0.1106(2) 0.1481(2) 0.12557(17) 0.0284(7) Uani 1 1 d .
N5 N 0.1074(2) 0.0636(2) 0.24896(17) 0.0306(7) Uani 1 1 d .
N6 N 0.2336(2) 0.1787(2) 0.23016(16) 0.0284(7) Uani 1 1 d .
N7 N 0.1241(2) 0.2230(2) 0.31536(17) 0.0289(7) Uani 1 1 d .
P1 P 0.12044(8) 0.83725(8) 0.09274(6) 0.0388(3) Uani 1 1 d .
P2 P 0.53773(9) 0.25371(9) 0.10816(7) 0.0484(3) Uani 1 1 d .
Ru1 Ru 0.113827(19) 0.19157(2) 0.219588(15) 0.02482(10) Uani 1 1 d .
H26 H 0.183(3) 0.333(3) 0.184(2) 0.040(13) Uiso 1 1 d .

loop_
_atom_site_aniso_label
_atom_site_aniso_U_11
_atom_site_aniso_U_22
_atom_site_aniso_U_33
_atom_site_aniso_U_23
_atom_site_aniso_U_13
_atom_site_aniso_U_12
C1 0.0257(19) 0.0226(19) 0.0243(18) -0.0004(14) 0.0028(15) 0.0016(15)
C1S 0.045(3) 0.039(2) 0.035(2) 0.0046(19) 0.009(2) 0.008(2)
C2 0.034(2) 0.038(2) 0.0222(18) -0.0043(17) 0.0007(16) -0.0036(18)
C2S 0.054(3) 0.052(3) 0.048(3) 0.003(2) 0.008(2) 0.007(2)
C3 0.035(2) 0.041(2) 0.0209(18) -0.0010(17) 0.0008(16) -0.0014(18)
C4 0.029(2) 0.031(2) 0.0245(19) -0.0097(16) 0.0036(16) -0.0079(16)
C5 0.025(2) 0.045(3) 0.033(2) -0.0038(19) 0.0032(17) -0.0023(18)
C6 0.032(2) 0.059(3) 0.041(3) -0.005(2) 0.0094(19) 0.004(2)
C7 0.030(2) 0.057(3) 0.043(3) -0.011(2) -0.0026(19) -0.008(2)
C8 0.032(2) 0.051(3) 0.046(3) -0.002(2) 0.002(2) 0.004(2)
C9 0.033(2) 0.029(2) 0.035(2) 0.0009(17) 0.0093(17) -0.0018(17)
C10 0.035(2) 0.038(2) 0.032(2) -0.0003(18) 0.0073(18) 0.0009(18)
C11 0.053(3) 0.053(3) 0.033(2) 0.008(2) 0.013(2) -0.004(2)
C12 0.054(3) 0.046(3) 0.060(3) 0.015(3) 0.017(3) -0.010(2)
C13 0.049(3) 0.034(3) 0.064(3) -0.004(2) 0.010(2) -0.013(2)
C14 0.032(2) 0.032(2) 0.047(3) -0.0051(19) 0.0083(19) -0.0099(18)
C15 0.044(3) 0.039(3) 0.047(3) -0.016(2) 0.008(2) -0.012(2)
C16 0.039(2) 0.042(3) 0.029(2) -0.0056(19) 0.0074(18) 0.001(2)
C17 0.032(2) 0.029(2) 0.0222(18) 0.0023(15) 0.0051(15) -0.0031(16)
C18 0.038(2) 0.032(2) 0.029(2) 0.0076(17) 0.0063(17) 0.0045(18)
C19 0.044(3) 0.028(2) 0.050(3) 0.008(2) 0.014(2) -0.0008(19)
C20 0.038(2) 0.038(2) 0.044(3) 0.006(2) 0.012(2) -0.007(2)
C21 0.036(2) 0.037(2) 0.043(2) 0.003(2) 0.016(2) 0.0017(19)
C22 0.036(2) 0.036(2) 0.032(2) 0.0007(18) 0.0094(18) -0.0005(19)
C23 0.046(3) 0.032(2) 0.061(3) 0.006(2) 0.015(2) 0.007(2)
C24 0.049(3) 0.046(3) 0.088(4) 0.008(3) 0.028(3) -0.009(2)
C25 0.044(3) 0.034(2) 0.065(3) -0.009(2) 0.024(2) -0.002(2)
C26 0.0249(19) 0.0231(19) 0.0222(17) 0.0010(14) 0.0019(14) -0.0007(14)
C27 0.035(2) 0.0191(18) 0.0231(18) 0.0032(15) 0.0019(15) -0.0031(15)
C28 0.035(2) 0.0252(19) 0.0272(19) -0.0017(16) 0.0040(16) -0.0049(17)
C29 0.046(3) 0.032(2) 0.033(2) -0.0016(18) 0.0100(19) -0.0013(19)
C30 0.073(3) 0.027(2) 0.027(2) -0.0023(17) 0.009(2) 0.002(2)
C31 0.075(4) 0.029(2) 0.028(2) -0.0016(18) -0.017(2) -0.001(2)
C32 0.042(2) 0.028(2) 0.034(2) 0.0000(18) -0.0069(19) 0.0017(18)
C33 0.038(2) 0.027(2) 0.030(2) -0.0047(16) 0.0045(17) 0.0019(17)
C34 0.034(2) 0.048(3) 0.049(3) -0.008(2) 0.000(2) 0.010(2)
C35 0.051(3) 0.033(2) 0.032(2) -0.0035(19) 0.009(2) -0.003(2)
C36 0.107(5) 0.031(3) 0.042(3) 0.008(2) 0.018(3) -0.005(3)
C37 0.037(2) 0.030(2) 0.032(2) 0.0018(17) 0.0041(18) -0.0055(18)
C38 0.061(3) 0.058(3) 0.028(2) -0.005(2) 0.004(2) -0.013(3)
C39 0.037(2) 0.025(2) 0.032(2) -0.0057(17) 0.0087(17) -0.0059(17)
C40 0.058(3) 0.041(3) 0.034(2) -0.012(2) 0.007(2) -0.001(2)
Cl1S 0.0631(8) 0.0450(7) 0.0449(7) 0.0124(5) 0.0099(6) -0.0064(6)
Cl2S 0.0566(8) 0.0532(8) 0.0500(7) 0.0066(6) 0.0008(6) -0.0063(6)
Cl3S 0.0653(9) 0.0820(11) 0.0512(8) 0.0307(8) -0.0112(7) -0.0086(8)
Cl4S 0.0520(8) 0.0612(8) 0.0588(8) 0.0139(7) 0.0146(6) 0.0130(6)
Cl5S 0.0829(14) 0.1057(17) 0.200(3) 0.0030(18) 0.0804(17) -0.0039(12)
Cl6S 0.208(3) 0.1152(19) 0.0888(15) 0.0402(14) 0.0393(17) 0.104(2)
F1 0.067(3) 0.108(4) 0.157(4) 0.083(3) -0.012(3) -0.013(2)
F2 0.115(4) 0.348(10) 0.098(4) -0.137(5) 0.052(3) -0.105(5)
F3 0.050(2) 0.133(4) 0.076(3) -0.008(3) 0.0115(18) -0.003(2)
F4 0.143(5) 0.046(2) 0.191(6) 0.006(3) 0.017(4) 0.024(3)
F5 0.140(4) 0.084(3) 0.057(2) -0.015(2) 0.012(2) 0.022(3)
F6 0.073(3) 0.084(3) 0.115(3) 0.021(2) 0.046(2) -0.011(2)
F7 0.072(2) 0.105(3) 0.070(2) 0.037(2) -0.0088(19) -0.034(2)
F8 0.101(3) 0.085(3) 0.086(3) -0.032(2) -0.033(2) 0.034(2)
F9 0.071(2) 0.071(2) 0.0434(16) 0.0213(15) -0.0186(15) -0.0241(17)
F10 0.082(3) 0.162(5) 0.103(3) 0.076(3) -0.032(2) -0.074(3)
F11 0.157(4) 0.095(3) 0.065(2) -0.032(2) 0.005(3) 0.051(3)
F12 0.091(3) 0.0428(17) 0.063(2) 0.0072(15) -0.0355(19) -0.0036(17)
N1 0.0264(17) 0.0298(17) 0.0221(15) 0.0000(13) 0.0023(13) 0.0002(14)
N2 0.0261(16) 0.0319(18) 0.0233(15) -0.0038(13) 0.0041(13) -0.0016(14)
N3 0.0294(17) 0.0265(17) 0.0217(15) -0.0043(13) 0.0037(13) -0.0045(13)
N4 0.0316(18) 0.0223(16) 0.0320(18) -0.0016(14) 0.0067(14) -0.0019(14)
N5 0.038(2) 0.0276(18) 0.0272(17) -0.0017(14) 0.0070(14) -0.0011(15)
N6 0.0342(19) 0.0231(17) 0.0281(17) 0.0002(13) 0.0036(14) 0.0015(14)
N7 0.0353(19) 0.0235(16) 0.0279(18) 0.0005(14) 0.0034(14) -0.0023(14)
P1 0.0463(7) 0.0335(6) 0.0348(6) 0.0003(5) -0.0068(5) -0.0047(5)
P2 0.0576(8) 0.0416(7) 0.0490(7) -0.0049(6) 0.0219(6) -0.0017(6)
Ru1 0.02925(17) 0.02185(16) 0.02357(16) -0.00212(12) 0.00361(11) -0.00138(13)

loop_
_atom_type_symbol
_atom_type_description
_atom_type_scat_dispersion_real
_atom_type_scat_dispersion_imag
_atom_type_scat_source
C C 0.0033 0.0016 'International Tables Vol C Tables 4.2.6.8 and 6.1.1.4'
H H 0.0000 0.0000 'International Tables Vol C Tables 4.2.6.8 and 6.1.1.4'
Cl Cl 0.1484 0.1585 'International Tables Vol C Tables 4.2.6.8 and 6.1.1.4'
F F 0.0171 0.0103 'International Tables Vol C Tables 4.2.6.8 and 6.1.1.4'
N N 0.0061 0.0033 'International Tables Vol C Tables 4.2.6.8 and 6.1.1.4'
P P 0.1023 0.0942 'International Tables Vol C Tables 4.2.6.8 and 6.1.1.4'
Ru Ru -1.2594 0.8363 'International Tables Vol C Tables 4.2.6.8 and 6.1.1.4'

loop_
_geom_angle_atom_site_label_1
_geom_angle_atom_site_label_2
_geom_angle_atom_site_label_3
_geom_angle
N1 C1 N2 106.9(3)
N1 C1 C26 125.1(4)
N2 C1 C26 127.7(3)
Cl1S C1S Cl2S 111.1(3)
Cl1S C1S Cl3S 109.3(3)
Cl2S C1S Cl3S 110.3(3)
Cl1S C1S H1S 108.7
Cl2S C1S H1S 108.7
Cl3S C1S H1S 108.7
C3 C2 N2 107.5(4)
C3 C2 H2 126.2
N2 C2 H2 126.2
Cl6S C2S Cl5S 114.3(4)
Cl6S C2S Cl4S 111.9(3)
Cl5S C2S Cl4S 109.0(3)
Cl6S C2S H2S 107.1
Cl5S C2S H2S 107.1
Cl4S C2S H2S 107.1
C2 C3 N1 107.8(4)
C2 C3 H3 126.1
N1 C3 H3 126.1
N3 C4 N2 114.8(3)
N3 C4 C5 130.2(4)
N2 C4 C5 115.0(3)
C7 C5 C6 107.8(4)
C7 C5 C4 110.7(4)
C6 C5 C4 111.3(4)
C7 C5 C8 109.4(4)
C6 C5 C8 105.2(4)
C4 C5 C8 112.2(4)
C5 C6 H6A 109.5
C5 C6 H6B 109.5
H6A C6 H6B 109.5
C5 C6 H6C 109.5
H6A C6 H6C 109.5
H6B C6 H6C 109.5
C5 C7 H7A 109.5
C5 C7 H7B 109.5
H7A C7 H7B 109.5
C5 C7 H7C 109.5
H7A C7 H7C 109.5
H7B C7 H7C 109.5
C5 C8 H8A 109.5
C5 C8 H8B 109.5
H8A C8 H8B 109.5
C5 C8 H8C 109.5
H8A C8 H8C 109.5
H8B C8 H8C 109.5
C10 C9 C14 121.7(4)
C10 C9 N3 121.7(4)
C14 C9 N3 115.9(4)
C11 C10 C9 117.6(4)
C11 C10 C16 118.2(4)
C9 C10 C16 124.1(4)
C12 C11 C10 122.0(5)
C12 C11 H11 119.0
C10 C11 H11 119.0
C13 C12 C11 119.5(5)
C13 C12 H12 120.2
C11 C12 H12 120.2
C12 C13 C14 121.5(5)
C12 C13 H13 119.3
C14 C13 H13 119.3
C13 C14 C9 117.7(4)
C13 C14 C15 117.9(4)
C9 C14 C15 124.2(4)
C14 C15 H15A 109.5
C14 C15 H15B 109.5
H15A C15 H15B 109.5
C14 C15 H15C 109.5
H15A C15 H15C 109.5
H15B C15 H15C 109.5
C10 C16 H16A 109.5
C10 C16 H16B 109.5
H16A C16 H16B 109.5
C10 C16 H16C 109.5
H16A C16 H16C 109.5
H16B C16 H16C 109.5
C22 C17 C18 121.6(4)
C22 C17 N1 120.6(4)
C18 C17 N1 117.8(4)
C19 C18 C17 118.0(4)
C19 C18 C23 121.4(4)
C17 C18 C23 120.6(4)
C18 C19 C20 121.8(4)
C18 C19 H19 119.1
C20 C19 H19 119.1
C21 C20 C19 118.7(4)
C21 C20 C24 120.2(4)
C19 C20 C24 121.0(4)
C20 C21 C22 122.1(4)
C20 C21 H21 118.9
C22 C21 H21 118.9
C21 C22 C17 117.7(4)
C21 C22 C25 120.1(4)
C17 C22 C25 122.2(4)
C18 C23 H23A 109.5
C18 C23 H23B 109.5
H23A C23 H23B 109.5
C18 C23 H23C 109.5
H23A C23 H23C 109.5
H23B C23 H23C 109.5
C20 C24 H24A 109.5
C20 C24 H24B 109.5
H24A C24 H24B 109.5
C20 C24 H24C 109.5
H24A C24 H24C 109.5
H24B C24 H24C 109.5
C22 C25 H25A 109.5
C22 C25 H25B 109.5
H25A C25 H25B 109.5
C22 C25 H25C 109.5
H25A C25 H25C 109.5
H25B C25 H25C 109.5
C1 C26 C27 118.3(3)
C1 C26 Ru1 98.0(2)
C27 C26 Ru1 115.8(3)
C1 C26 H26 105(3)
C27 C26 H26 113(3)
Ru1 C26 H26 105(3)
C28 C27 C32 117.0(4)
C28 C27 C26 125.0(4)
C32 C27 C26 118.1(4)
C27 C28 C29 122.2(4)
C27 C28 H28 118.9
C29 C28 H28 118.9
C30 C29 C28 119.7(4)
C30 C29 H29 120.1
C28 C29 H29 120.1
C31 C30 C29 119.0(4)
C31 C30 H30 120.5
C29 C30 H30 120.5
C30 C31 C32 121.3(4)
C30 C31 H31 119.3
C32 C31 H31 119.3
C31 C32 C27 120.7(4)
C31 C32 H32 119.7
C27 C32 H32 119.7
N6 C33 C34 179.0(5)
C33 C34 H34A 109.5
C33 C34 H34B 109.5
H34A C34 H34B 109.5
C33 C34 H34C 109.5
H34A C34 H34C 109.5
H34B C34 H34C 109.5
N5 C35 C36 178.6(6)
C35 C36 H36A 109.5
C35 C36 H36B 109.5
H36A C36 H36B 109.5
C35 C36 H36C 109.5
H36A C36 H36C 109.5
H36B C36 H36C 109.5
N7 C37 C38 175.9(5)
C37 C38 H38A 109.5
C37 C38 H38B 109.5
H38A C38 H38B 109.5
C37 C38 H38C 109.5
H38A C38 H38C 109.5
H38B C38 H38C 109.5
N4 C39 C40 179.0(5)
C39 C40 H40A 109.5
C39 C40 H40B 109.5
H40A C40 H40B 109.5
C39 C40 H40C 109.5
H40A C40 H40C 109.5
H40B C40 H40C 109.5
C1 N1 C3 109.2(3)
C1 N1 C17 126.0(3)
C3 N1 C17 123.7(3)
C1 N2 C2 108.5(3)
C1 N2 C4 126.8(3)
C2 N2 C4 122.9(3)
C4 N3 C9 122.8(3)
C4 N3 Ru1 124.8(3)
C9 N3 Ru1 112.1(3)
C39 N4 Ru1 173.7(3)
C35 N5 Ru1 175.9(4)
C33 N6 Ru1 174.7(3)
C37 N7 Ru1 174.1(4)
F11 P1 F10 98.6(3)
F11 P1 F9 93.3(2)
F10 P1 F9 92.6(2)
F11 P1 F7 87.4(3)
F10 P1 F7 173.8(3)
F9 P1 F7 88.55(18)
F11 P1 F12 89.6(2)
F10 P1 F12 89.6(2)
F9 P1 F12 176.1(2)
F7 P1 F12 88.9(2)
F11 P1 F8 175.8(3)
F10 P1 F8 85.4(3)
F9 P1 F8 87.8(2)
F7 P1 F8 88.6(3)
F12 P1 F8 89.2(2)
F2 P2 F1 93.5(4)
F2 P2 F3 90.0(3)
F1 P2 F3 89.2(3)
F2 P2 F5 177.8(4)
F1 P2 F5 88.6(3)
F3 P2 F5 90.4(3)
F2 P2 F4 91.7(4)
F1 P2 F4 174.5(3)
F3 P2 F4 92.4(3)
F5 P2 F4 86.1(3)
F2 P2 F6 88.2(3)
F1 P2 F6 88.5(2)
F3 P2 F6 177.1(3)
F5 P2 F6 91.5(3)
F4 P2 F6 90.0(3)
N7 Ru1 N6 85.56(14)
N7 Ru1 N4 173.68(14)
N6 Ru1 N4 90.50(14)
N7 Ru1 N5 87.57(13)
N6 Ru1 N5 87.25(14)
N4 Ru1 N5 87.31(13)
N7 Ru1 N3 94.98(13)
N6 Ru1 N3 177.84(13)
N4 Ru1 N3 89.15(13)
N5 Ru1 N3 94.86(13)
N7 Ru1 C26 89.30(14)
N6 Ru1 C26 90.57(14)
N4 Ru1 C26 95.68(14)
N5 Ru1 C26 176.31(14)
N3 Ru1 C26 87.35(13)

loop_
_geom_bond_atom_site_label_1
_geom_bond_atom_site_label_2
_geom_bond_distance
C1 N1 1.345(5)
C1 N2 1.364(5)
C1 C26 1.438(5)
C1S Cl1S 1.750(5)
C1S Cl2S 1.752(5)
C1S Cl3S 1.754(5)
C1S H1S 0.9800
C2 C3 1.328(6)
C2 N2 1.401(5)
C2 H2 0.9300
C2S Cl6S 1.712(6)
C2S Cl5S 1.745(6)
C2S Cl4S 1.764(6)
C2S H2S 0.9800
C3 N1 1.394(5)
C3 H3 0.9300
C4 N3 1.279(5)
C4 N2 1.457(5)
C4 C5 1.547(6)
C5 C7 1.538(6)
C5 C6 1.539(6)
C5 C8 1.551(7)
C6 H6A 0.9600
C6 H6B 0.9600
C6 H6C 0.9600
C7 H7A 0.9600
C7 H7B 0.9600
C7 H7C 0.9600
C8 H8A 0.9600
C8 H8B 0.9600
C8 H8C 0.9600
C9 C10 1.398(6)
C9 C14 1.408(6)
C9 N3 1.468(5)
C10 C11 1.396(6)
C10 C16 1.503(6)
C11 C12 1.377(8)
C11 H11 0.9300
C12 C13 1.374(8)
C12 H12 0.9300
C13 C14 1.400(7)
C13 H13 0.9300
C14 C15 1.505(6)
C15 H15A 0.9600
C15 H15B 0.9600
C15 H15C 0.9600
C16 H16A 0.9600
C16 H16B 0.9600
C16 H16C 0.9600
C17 C22 1.397(6)
C17 C18 1.399(6)
C17 N1 1.449(5)
C18 C19 1.386(6)
C18 C23 1.522(6)
C19 C20 1.388(7)
C19 H19 0.9300
C20 C21 1.374(7)
C20 C24 1.515(7)
C21 C22 1.394(6)
C21 H21 0.9300
C22 C25 1.508(6)
C23 H23A 0.9600
C23 H23B 0.9600
C23 H23C 0.9600
C24 H24A 0.9600
C24 H24B 0.9600
C24 H24C 0.9600
C25 H25A 0.9600
C25 H25B 0.9600
C25 H25C 0.9600
C26 C27 1.502(5)
C26 Ru1 2.184(4)
C26 H26 1.02(5)
C27 C28 1.384(6)
C27 C32 1.401(6)
C28 C29 1.395(6)
C28 H28 0.9300
C29 C30 1.383(7)
C29 H29 0.9300
C30 C31 1.371(7)
C30 H30 0.9300
C31 C32 1.391(6)
C31 H31 0.9300
C32 H32 0.9300
C33 N6 1.127(5)
C33 C34 1.449(6)
C34 H34A 0.9600
C34 H34B 0.9600
C34 H34C 0.9600
C35 N5 1.130(6)
C35 C36 1.452(7)
C36 H36A 0.9600
C36 H36B 0.9600
C36 H36C 0.9600
C37 N7 1.141(5)
C37 C38 1.452(6)
C38 H38A 0.9600
C38 H38B 0.9600
C38 H38C 0.9600
C39 N4 1.131(5)
C39 C40 1.464(6)
C40 H40A 0.9600
C40 H40B 0.9600
C40 H40C 0.9600
F1 P2 1.551(5)
F2 P2 1.523(5)
F3 P2 1.572(4)
F4 P2 1.596(5)
F5 P2 1.579(4)
F6 P2 1.605(4)
F7 P1 1.592(4)
F8 P1 1.604(4)
F9 P1 1.576(3)
F10 P1 1.553(4)
F11 P1 1.534(4)
F12 P1 1.602(3)
N3 Ru1 2.130(3)
N4 Ru1 2.030(3)
N5 Ru1 2.094(4)
N6 Ru1 2.028(4)
N7 Ru1 2.006(3)
